data_4113114
loop_
_publ_author_name
'Joshua S. Figueroa'
'Christopher C. Cummins'

_publ_contact_author 'Christorpher C. Cummins'
_publ_contact_author_email ccummins@mit.edu
_publ_section_title
;
 Phosphaalkynes from Acid Chlorides via P for O(Cl) Metathesis: A
 Recyclable Niobium Phosphide (P3-) Reagent that Effects C-P Triple-Bond
 Formation
;
_journal_name_full 'Journal of the American Chemical Society'
_journal_page_first 13916
_journal_page_last 13917
_journal_paper_doi 10.1021/ja0461522
_journal_volume 126
_journal_year 2004
_chemical_formula_sum 'C44 H63 N3 Nb O P'
_chemical_formula_weight 773.85
_chemical_name_common (t-BuC(P)O)Nb(N[Np]Ar)3
_chemical_name_systematic
; 
 ? 
;
_space_group_IT_number 2
_symmetry_cell_setting triclinic
_symmetry_space_group_name_Hall '-P 1'
_symmetry_space_group_name_H-M 'P -1'
_atom_sites_solution_hydrogens geom
_atom_sites_solution_primary direct
_atom_sites_solution_secondary difmap
_audit_creation_method SHELXL-97
_cell_angle_alpha 74.2510(10)
_cell_angle_beta 72.9650(10)
_cell_angle_gamma 67.5820(10)
_cell_formula_units_Z 2
_cell_length_a 11.9230(7)
_cell_length_b 13.1067(8)
_cell_length_c 16.6412(10)
_cell_measurement_reflns_used 63
_cell_measurement_temperature 193(2)
_cell_measurement_theta_max 23.29
_cell_measurement_theta_min 2.05
_cell_volume 2260.7(2)
_computing_cell_refinement 'Bruker SMART'
_computing_data_collection 'Bruker SMART'
_computing_data_reduction 'Bruker SHELXTL'
_computing_molecular_graphics 'Bruker SHELXTL'
_computing_publication_material 'Bruker SHELXTL'
_computing_structure_refinement 'SHELXL-97 (Sheldrick, 1997)'
_computing_structure_solution 'SHELXS-97 (Sheldrick, 1990)'
_diffrn_ambient_temperature 193(2)
_diffrn_measured_fraction_theta_full 0.648
_diffrn_measured_fraction_theta_max 0.648
_diffrn_measurement_device_type 'CCD area detector'
_diffrn_measurement_method 'phi and omega scans'
_diffrn_radiation_monochromator graphite
_diffrn_radiation_source 'fine-focus sealed tube'
_diffrn_radiation_type MoK\a
_diffrn_radiation_wavelength 0.71073
_diffrn_reflns_av_R_equivalents 0.0528
_diffrn_reflns_av_sigmaI/netI 0.1090
_diffrn_reflns_limit_h_max 12
_diffrn_reflns_limit_h_min -13
_diffrn_reflns_limit_k_max 14
_diffrn_reflns_limit_k_min -11
_diffrn_reflns_limit_l_max 17
_diffrn_reflns_limit_l_min -18
_diffrn_reflns_number 6295
_diffrn_reflns_theta_full 23.29
_diffrn_reflns_theta_max 23.29
_diffrn_reflns_theta_min 2.05
_exptl_absorpt_coefficient_mu 0.334
_exptl_absorpt_correction_T_max 0.5468
_exptl_absorpt_correction_T_min 0.4136
_exptl_absorpt_correction_type empirical
_exptl_crystal_colour 'Cherry Red'
_exptl_crystal_density_diffrn 1.137
_exptl_crystal_description Block
_exptl_crystal_F_000 824
_exptl_crystal_size_max 0.23
_exptl_crystal_size_mid 0.14
_exptl_crystal_size_min 0.03
_refine_diff_density_max 0.676
_refine_diff_density_min -0.494
_refine_diff_density_rms 0.072
_refine_ls_extinction_method none
_refine_ls_goodness_of_fit_ref 1.014
_refine_ls_hydrogen_treatment mixed
_refine_ls_matrix_type full
_refine_ls_number_parameters 458
_refine_ls_number_reflns 4232
_refine_ls_number_restraints 0
_refine_ls_restrained_S_all 1.014
_refine_ls_R_factor_all 0.0819
_refine_ls_R_factor_gt 0.0661
_refine_ls_shift/su_max 0.099
_refine_ls_shift/su_mean 0.012
_refine_ls_structure_factor_coef Fsqd
_refine_ls_weighting_details 'calc w=1/[\s^2^(Fo^2^)+(0.0800P)^2^+0.0000P] where P=(Fo^2^+2Fc^2^)/3'
_refine_ls_weighting_scheme calc
_refine_ls_wR_factor_gt 0.1540
_refine_ls_wR_factor_ref 0.1599
_reflns_number_gt 3306
_reflns_number_total 4232
_reflns_threshold_expression >2sigma(I)
_cod_data_source_file ja0461522si20040629_120747_1.cif
_cod_data_source_block 4-t-Bu
_cod_database_code 4113114

loop_
_symmetry_equiv_pos_as_xyz
'x, y, z'
'-x, -y, -z'

loop_
_atom_site_label
_atom_site_type_symbol
_atom_site_fract_x
_atom_site_fract_y
_atom_site_fract_z
_atom_site_U_iso_or_equiv
_atom_site_adp_type
_atom_site_occupancy
_atom_site_symmetry_multiplicity
_atom_site_calc_flag
_atom_site_refinement_flags
Nb1 Nb 1.12527(5) 0.26549(5) 1.27969(4) 0.0340(2) Uani 1 1 d .
P1 P 0.89791(17) 0.32278(19) 1.30030(13) 0.0501(5) Uani 1 1 d .
N1 N 1.1615(5) 0.1959(5) 1.1775(3) 0.0343(13) Uani 1 1 d .
O1 O 1.0310(4) 0.3242(4) 1.4008(3) 0.0477(13) Uani 1 1 d .
N2 N 1.1912(5) 0.3907(5) 1.2248(3) 0.0358(13) Uani 1 1 d .
N3 N 1.2189(5) 0.1252(5) 1.3502(3) 0.0403(14) Uani 1 1 d .
C11 C 1.2328(6) 0.2320(6) 1.0972(4) 0.0357(16) Uani 1 1 d .
C12 C 1.1814(6) 0.3310(6) 1.0428(4) 0.0382(16) Uani 1 1 d .
H12A H 1.0965 0.3739 1.0593 0.046 Uiso 1 1 calc R
C13 C 1.2507(7) 0.3683(7) 0.9658(4) 0.0432(17) Uani 1 1 d .
C14 C 1.3731(7) 0.3052(7) 0.9437(5) 0.0488(19) Uani 1 1 d .
H14A H 1.4218 0.3316 0.8917 0.059 Uiso 1 1 calc R
C15 C 1.4294(7) 0.2056(8) 0.9931(5) 0.052(2) Uani 1 1 d .
C16 C 1.3569(6) 0.1691(6) 1.0712(4) 0.0428(17) Uani 1 1 d .
H16A H 1.3930 0.1007 1.1065 0.051 Uiso 1 1 calc R
C17 C 1.1419(7) 0.0882(6) 1.1861(4) 0.0430(17) Uani 1 1 d .
H17A H 1.1045 0.0654 1.2467 0.052 Uiso 1 1 calc R
H17B H 1.2243 0.0308 1.1727 0.052 Uiso 1 1 calc R
C18 C 1.0589(7) 0.0856(6) 1.1299(4) 0.0428(18) Uani 1 1 d .
C19 C 1.0459(9) -0.0324(7) 1.1609(5) 0.062(2) Uani 1 1 d .
H19A H 1.0070 -0.0417 1.2219 0.093 Uiso 1 1 calc R
H19B H 1.1283 -0.0894 1.1518 0.093 Uiso 1 1 calc R
H19C H 0.9941 -0.0410 1.1287 0.093 Uiso 1 1 calc R
C21 C 1.3183(6) 0.3788(6) 1.2210(4) 0.0378(16) Uani 1 1 d .
C22 C 1.3551(6) 0.3638(6) 1.2956(4) 0.0413(17) Uani 1 1 d .
H22A H 1.2973 0.3617 1.3487 0.050 Uiso 1 1 calc R
C23 C 1.4768(7) 0.3517(7) 1.2931(5) 0.053(2) Uani 1 1 d .
C24 C 1.5613(7) 0.3519(7) 1.2156(5) 0.054(2) Uani 1 1 d .
H24A H 1.6451 0.3418 1.2139 0.065 Uiso 1 1 calc R
C25 C 1.5245(6) 0.3667(7) 1.1402(5) 0.051(2) Uani 1 1 d .
C26 C 1.4025(6) 0.3800(6) 1.1430(5) 0.0450(18) Uani 1 1 d .
H26A H 1.3765 0.3900 1.0918 0.054 Uiso 1 1 calc R
C27 C 1.1232(6) 0.4935(6) 1.1728(4) 0.0414(17) Uani 1 1 d .
H27A H 1.0472 0.4834 1.1684 0.050 Uiso 1 1 calc R
H27B H 1.1753 0.5004 1.1144 0.050 Uiso 1 1 calc R
C28 C 1.0848(7) 0.6042(7) 1.2032(5) 0.0487(19) Uani 1 1 d .
C29 C 1.0047(8) 0.5970(8) 1.2935(6) 0.068(2) Uani 1 1 d .
H29A H 0.9807 0.6680 1.3130 0.102 Uiso 1 1 calc R
H29B H 1.0520 0.5358 1.3321 0.102 Uiso 1 1 calc R
H29C H 0.9300 0.5824 1.2934 0.102 Uiso 1 1 calc R
C31 C 1.3318(7) 0.0461(6) 1.3129(4) 0.0411(17) Uani 1 1 d .
C32 C 1.4365(6) 0.0800(7) 1.2758(5) 0.0474(18) Uani 1 1 d .
H32A H 1.4314 0.1542 1.2756 0.057 Uiso 1 1 calc R
C33 C 1.5484(7) 0.0061(7) 1.2389(5) 0.0535(19) Uani 1 1 d .
C34 C 1.5533(8) -0.1011(9) 1.2422(5) 0.066(2) Uani 1 1 d .
H34A H 1.6294 -0.1521 1.2180 0.079 Uiso 1 1 calc R
C35 C 1.4533(8) -0.1383(7) 1.2787(5) 0.058(2) Uani 1 1 d .
C36 C 1.3417(7) -0.0627(7) 1.3143(4) 0.0480(18) Uani 1 1 d .
H36A H 1.2714 -0.0867 1.3398 0.058 Uiso 1 1 calc R
C37 C 1.1577(7) 0.0818(7) 1.4377(4) 0.0469(18) Uani 1 1 d .
H37A H 1.1508 0.0092 1.4370 0.056 Uiso 1 1 calc R
H37B H 1.0723 0.1347 1.4512 0.056 Uiso 1 1 calc R
C38 C 1.2234(9) 0.0641(9) 1.5114(5) 0.064(2) Uani 1 1 d .
C39 C 1.1301(13) 0.0402(15) 1.5958(6) 0.127(6) Uani 1 1 d .
H39A H 1.1661 0.0291 1.6447 0.191 Uiso 1 1 calc R
H39B H 1.1127 -0.0276 1.5971 0.191 Uiso 1 1 calc R
H39C H 1.0527 0.1040 1.5988 0.191 Uiso 1 1 calc R
C41 C 0.9190(7) 0.3539(7) 1.3902(5) 0.050(2) Uani 1 1 d .
C42 C 0.8154(8) 0.4038(10) 1.4618(7) 0.086(4) Uani 1 1 d .
C43 C 0.8517(9) 0.4677(11) 1.5030(6) 0.093(4) Uani 1 1 d .
H43A H 0.8437 0.5426 1.4682 0.140 Uiso 1 1 calc R
H43B H 0.9381 0.4289 1.5087 0.140 Uiso 1 1 calc R
H43C H 0.7977 0.4746 1.5597 0.140 Uiso 1 1 calc R
C44 C 0.7614(17) 0.3141(16) 1.5123(10) 0.094(5) Uani 0.698(13) 1 d P
C44' C 0.850(4) 0.285(4) 1.559(2) 0.094(5) Uani 0.302(13) 1 d P
C45 C 0.7056(11) 0.5023(16) 1.4158(10) 0.082(5) Uani 0.698(13) 1 d P
C45' C 0.697(3) 0.407(4) 1.473(3) 0.082(5) Uani 0.302(13) 1 d P
C110 C 0.9331(7) 0.1735(8) 1.1419(5) 0.064(2) Uani 1 1 d .
H11A H 0.8940 0.1674 1.2028 0.095 Uiso 1 1 calc R
H11B H 0.8814 0.1626 1.1109 0.095 Uiso 1 1 calc R
H11C H 0.9418 0.2481 1.1197 0.095 Uiso 1 1 calc R
C111 C 1.1211(7) 0.0950(7) 1.0343(5) 0.056(2) Uani 1 1 d .
H11D H 1.0651 0.0930 1.0022 0.084 Uiso 1 1 calc R
H11E H 1.1987 0.0321 1.0260 0.084 Uiso 1 1 calc R
H11F H 1.1389 0.1658 1.0137 0.084 Uiso 1 1 calc R
C131 C 1.1903(8) 0.4778(8) 0.9094(5) 0.062(2) Uani 1 1 d .
H13A H 1.2515 0.4922 0.8576 0.093 Uiso 1 1 calc R
H13B H 1.1602 0.5398 0.9408 0.093 Uiso 1 1 calc R
H13C H 1.1204 0.4717 0.8936 0.093 Uiso 1 1 calc R
C151 C 1.5637(7) 0.1358(9) 0.9666(6) 0.076(3) Uani 1 1 d .
H15A H 1.5846 0.0685 1.0103 0.114 Uiso 1 1 calc R
H15B H 1.6171 0.1799 0.9603 0.114 Uiso 1 1 calc R
H15C H 1.5765 0.1137 0.9120 0.114 Uiso 1 1 calc R
C210 C 1.0065(9) 0.6932(8) 1.1423(6) 0.076(3) Uani 1 1 d .
H21A H 0.9787 0.7664 1.1593 0.114 Uiso 1 1 calc R
H21B H 0.9342 0.6733 1.1447 0.114 Uiso 1 1 calc R
H21C H 1.0567 0.6969 1.0839 0.114 Uiso 1 1 calc R
C211 C 1.1954(8) 0.6381(7) 1.1995(6) 0.066(2) Uani 1 1 d .
H21D H 1.1657 0.7088 1.2205 0.098 Uiso 1 1 calc R
H21E H 1.2421 0.6477 1.1403 0.098 Uiso 1 1 calc R
H21F H 1.2495 0.5794 1.2353 0.098 Uiso 1 1 calc R
C231 C 1.5178(8) 0.3356(9) 1.3762(6) 0.072(3) Uani 1 1 d .
H23A H 1.6062 0.3270 1.3632 0.108 Uiso 1 1 calc R
H23B H 1.5039 0.2682 1.4149 0.108 Uiso 1 1 calc R
H23C H 1.4694 0.4012 1.4036 0.108 Uiso 1 1 calc R
C251 C 1.6180(7) 0.3660(9) 1.0557(5) 0.068(2) Uani 1 1 d .
H25A H 1.6989 0.3566 1.0654 0.102 Uiso 1 1 calc R
H25B H 1.5899 0.4372 1.0169 0.102 Uiso 1 1 calc R
H25C H 1.6257 0.3039 1.0301 0.102 Uiso 1 1 calc R
C310 C 1.3444(11) -0.0354(10) 1.5080(6) 0.089(3) Uani 1 1 d .
H31A H 1.3818 -0.0429 1.5553 0.134 Uiso 1 1 calc R
H31B H 1.4021 -0.0228 1.4536 0.134 Uiso 1 1 calc R
H31C H 1.3267 -0.1043 1.5129 0.134 Uiso 1 1 calc R
C311 C 1.2496(11) 0.1695(9) 1.5087(6) 0.085(3) Uani 1 1 d .
H31D H 1.2900 0.1576 1.5555 0.127 Uiso 1 1 calc R
H31E H 1.1713 0.2321 1.5149 0.127 Uiso 1 1 calc R
H31F H 1.3043 0.1870 1.4540 0.127 Uiso 1 1 calc R
C331 C 1.6584(8) 0.0458(9) 1.1996(6) 0.080(3) Uani 1 1 d .
H33A H 1.7296 -0.0155 1.1773 0.120 Uiso 1 1 calc R
H33B H 1.6790 0.0693 1.2430 0.120 Uiso 1 1 calc R
H33C H 1.6386 0.1093 1.1529 0.120 Uiso 1 1 calc R
C351 C 1.4619(11) -0.2591(9) 1.2842(7) 0.091(3) Uani 1 1 d .
H35A H 1.3813 -0.2687 1.3131 0.136 Uiso 1 1 calc R
H35B H 1.5249 -0.3103 1.3165 0.136 Uiso 1 1 calc R
H35C H 1.4852 -0.2758 1.2264 0.136 Uiso 1 1 calc R

loop_
_atom_site_aniso_label
_atom_site_aniso_U_11
_atom_site_aniso_U_22
_atom_site_aniso_U_33
_atom_site_aniso_U_23
_atom_site_aniso_U_13
_atom_site_aniso_U_12
Nb1 0.0309(4) 0.0285(4) 0.0405(4) -0.0023(3) -0.0059(2) -0.0113(3)
P1 0.0337(10) 0.0512(13) 0.0684(13) -0.0211(11) -0.0052(9) -0.0144(10)
N1 0.034(3) 0.022(3) 0.045(3) -0.002(3) -0.012(2) -0.007(3)
O1 0.041(3) 0.049(3) 0.050(3) -0.015(3) 0.002(2) -0.016(3)
N2 0.030(3) 0.042(4) 0.038(3) -0.009(3) -0.002(2) -0.017(3)
N3 0.036(3) 0.036(3) 0.046(3) -0.008(3) -0.002(3) -0.013(3)
C11 0.032(4) 0.033(4) 0.041(4) -0.004(3) -0.009(3) -0.010(3)
C12 0.035(4) 0.033(4) 0.048(4) -0.009(4) -0.011(3) -0.009(3)
C13 0.048(4) 0.039(4) 0.041(4) 0.003(4) -0.012(3) -0.019(4)
C14 0.047(5) 0.055(5) 0.042(4) -0.009(4) 0.002(4) -0.022(4)
C15 0.038(4) 0.055(5) 0.057(5) -0.021(5) 0.001(4) -0.009(4)
C16 0.035(4) 0.032(4) 0.053(5) -0.005(4) -0.018(3) 0.002(3)
C17 0.047(4) 0.030(4) 0.047(4) -0.001(3) -0.003(3) -0.017(4)
C18 0.050(4) 0.031(4) 0.052(5) -0.004(4) -0.015(3) -0.016(4)
C19 0.088(6) 0.048(5) 0.058(5) 0.000(4) -0.019(4) -0.037(5)
C21 0.037(4) 0.027(4) 0.050(4) -0.005(3) -0.012(3) -0.011(3)
C22 0.044(4) 0.026(4) 0.050(4) -0.003(3) -0.011(3) -0.010(3)
C23 0.056(5) 0.051(5) 0.059(5) 0.003(4) -0.026(4) -0.026(4)
C24 0.035(4) 0.045(5) 0.082(6) -0.003(5) -0.019(4) -0.013(4)
C25 0.038(4) 0.044(5) 0.068(5) -0.012(4) -0.002(4) -0.017(4)
C26 0.049(4) 0.043(5) 0.045(4) -0.001(4) -0.011(3) -0.020(4)
C27 0.042(4) 0.040(4) 0.048(4) -0.001(4) -0.019(3) -0.016(4)
C28 0.060(5) 0.036(5) 0.055(5) -0.003(4) -0.023(4) -0.017(4)
C29 0.077(6) 0.041(5) 0.079(6) -0.022(5) -0.005(5) -0.012(5)
C31 0.050(4) 0.033(4) 0.038(4) 0.004(3) -0.015(3) -0.014(4)
C32 0.041(4) 0.036(4) 0.056(5) 0.003(4) -0.011(3) -0.010(4)
C33 0.045(5) 0.046(5) 0.055(5) -0.001(4) -0.010(4) -0.005(4)
C34 0.054(5) 0.066(6) 0.055(5) -0.003(5) -0.005(4) -0.005(5)
C35 0.073(6) 0.036(4) 0.048(5) -0.004(4) -0.009(4) -0.004(5)
C36 0.054(5) 0.044(5) 0.040(4) -0.002(4) -0.009(3) -0.013(4)
C37 0.053(4) 0.036(4) 0.041(4) 0.004(4) -0.005(3) -0.015(4)
C38 0.079(6) 0.067(6) 0.040(5) 0.006(4) -0.014(4) -0.029(6)
C39 0.156(12) 0.199(17) 0.040(6) -0.004(8) -0.001(6) -0.101(13)
C41 0.041(4) 0.049(5) 0.062(5) -0.017(4) 0.000(4) -0.020(4)
C42 0.047(5) 0.117(10) 0.112(8) -0.080(8) 0.029(5) -0.039(6)
C43 0.072(6) 0.135(11) 0.092(7) -0.079(8) 0.016(6) -0.039(7)
C44 0.081(11) 0.090(12) 0.068(10) -0.008(9) 0.036(8) -0.025(11)
C44' 0.081(11) 0.090(12) 0.068(10) -0.008(9) 0.036(8) -0.025(11)
C45 0.038(6) 0.111(13) 0.094(11) -0.056(10) 0.002(7) -0.009(8)
C45' 0.038(6) 0.111(13) 0.094(11) -0.056(10) 0.002(7) -0.009(8)
C110 0.051(5) 0.062(6) 0.087(6) -0.015(5) -0.024(4) -0.020(5)
C111 0.065(5) 0.053(5) 0.060(5) -0.005(4) -0.028(4) -0.021(5)
C131 0.062(5) 0.060(6) 0.066(5) 0.010(5) -0.027(4) -0.026(5)
C151 0.044(5) 0.073(7) 0.091(7) -0.030(6) 0.007(5) -0.005(5)
C210 0.088(7) 0.046(5) 0.093(7) 0.001(5) -0.047(5) -0.011(5)
C211 0.074(6) 0.037(5) 0.092(6) -0.003(5) -0.030(5) -0.022(5)
C231 0.072(6) 0.079(7) 0.079(6) -0.014(6) -0.038(5) -0.024(6)
C251 0.044(5) 0.081(7) 0.068(6) -0.001(5) 0.000(4) -0.026(5)
C310 0.115(9) 0.076(7) 0.083(7) 0.010(6) -0.060(6) -0.027(7)
C311 0.112(8) 0.082(7) 0.081(7) -0.016(6) -0.046(6) -0.034(7)
C331 0.045(5) 0.075(7) 0.098(7) -0.010(6) 0.000(5) -0.011(5)
C351 0.107(8) 0.057(6) 0.087(7) -0.021(6) 0.014(6) -0.023(6)

loop_
_atom_type_symbol
_atom_type_description
_atom_type_scat_dispersion_real
_atom_type_scat_dispersion_imag
_atom_type_scat_source
C C 0.0033 0.0016 'International Tables Vol C Tables 4.2.6.8 and 6.1.1.4'
H H 0.0000 0.0000 'International Tables Vol C Tables 4.2.6.8 and 6.1.1.4'
N N 0.0061 0.0033 'International Tables Vol C Tables 4.2.6.8 and 6.1.1.4'
O O 0.0106 0.0060 'International Tables Vol C Tables 4.2.6.8 and 6.1.1.4'
P P 0.1023 0.0942 'International Tables Vol C Tables 4.2.6.8 and 6.1.1.4'
Nb Nb -2.0727 0.6215 'International Tables Vol C Tables 4.2.6.8 and 6.1.1.4'

loop_
_geom_angle_atom_site_label_1
_geom_angle_atom_site_label_2
_geom_angle_atom_site_label_3
_geom_angle
N2 Nb1 N1 99.4(2)
N2 Nb1 N3 122.3(2)
N1 Nb1 N3 95.4(2)
N2 Nb1 O1 96.19(19)
N1 Nb1 O1 160.75(18)
N3 Nb1 O1 85.8(2)
N2 Nb1 P1 113.15(17)
N1 Nb1 P1 94.76(15)
N3 Nb1 P1 120.79(16)
O1 Nb1 P1 68.56(13)
N2 Nb1 C41 104.2(2)
N1 Nb1 C41 134.3(2)
N3 Nb1 C41 104.0(2)
O1 Nb1 C41 28.77(19)
P1 Nb1 C41 39.90(16)
C41 P1 Nb1 76.2(2)
C11 N1 C17 115.3(5)
C11 N1 Nb1 121.9(3)
C17 N1 Nb1 121.3(4)
C41 O1 Nb1 96.8(4)
C21 N2 C27 115.4(5)
C21 N2 Nb1 121.3(5)
C27 N2 Nb1 122.5(3)
C31 N3 C37 115.1(5)
C31 N3 Nb1 122.1(4)
C37 N3 Nb1 120.7(4)
C12 C11 C16 118.3(6)
C12 C11 N1 121.4(6)
C16 C11 N1 120.3(6)
C11 C12 C13 121.9(7)
C14 C13 C12 117.9(7)
C14 C13 C131 122.4(7)
C12 C13 C131 119.7(7)
C13 C14 C15 123.5(7)
C16 C15 C14 117.6(7)
C16 C15 C151 119.7(8)
C14 C15 C151 122.7(8)
C15 C16 C11 120.8(7)
N1 C17 C18 117.3(6)
C110 C18 C19 109.9(6)
C110 C18 C111 109.7(6)
C19 C18 C111 107.1(6)
C110 C18 C17 112.6(6)
C19 C18 C17 104.2(6)
C111 C18 C17 113.0(5)
C26 C21 C22 120.6(6)
C26 C21 N2 120.2(5)
C22 C21 N2 119.2(6)
C23 C22 C21 120.0(7)
C24 C23 C22 119.5(6)
C24 C23 C231 120.4(6)
C22 C23 C231 120.0(7)
C23 C24 C25 120.6(6)
C26 C25 C24 119.5(7)
C26 C25 C251 120.4(7)
C24 C25 C251 120.1(6)
C21 C26 C25 119.8(6)
N2 C27 C28 117.7(5)
C29 C28 C211 110.8(6)
C29 C28 C210 108.9(8)
C211 C28 C210 108.4(7)
C29 C28 C27 109.7(6)
C211 C28 C27 112.8(7)
C210 C28 C27 106.0(6)
C36 C31 C32 118.8(7)
C36 C31 N3 122.5(6)
C32 C31 N3 118.7(6)
C33 C32 C31 120.8(7)
C34 C33 C32 118.0(7)
C34 C33 C331 122.8(8)
C32 C33 C331 119.2(7)
C33 C34 C35 123.2(8)
C34 C35 C36 118.0(8)
C34 C35 C351 122.3(8)
C36 C35 C351 119.7(8)
C31 C36 C35 121.3(7)
N3 C37 C38 116.3(6)
C311 C38 C310 109.5(8)
C311 C38 C39 109.6(8)
C310 C38 C39 109.0(9)
C311 C38 C37 110.2(7)
C310 C38 C37 112.7(7)
C39 C38 C37 105.7(7)
O1 C41 C42 116.2(6)
O1 C41 P1 118.1(5)
C42 C41 P1 125.4(6)
O1 C41 Nb1 54.5(3)
C42 C41 Nb1 170.7(5)
P1 C41 Nb1 63.9(2)
C45' C42 C44 53(2)
C45' C42 C43 124.0(15)
C44 C42 C43 121.5(11)
C45' C42 C41 122.5(14)
C44 C42 C41 106.9(9)
C43 C42 C41 112.2(6)
C45' C42 C45 53(2)
C44 C42 C45 106.2(10)
C43 C42 C45 102.2(10)
C41 C42 C45 106.6(9)
C45' C42 C44' 95(3)
C44 C42 C44' 45.0(13)
C43 C42 C44' 85.2(14)
C41 C42 C44' 101.4(13)
C45 C42 C44' 145.5(12)
C45' C44 C44' 135(3)
C45' C44 C42 58.1(18)
C44' C44 C42 84.9(19)
C44 C44' C42 50.1(16)
C45' C45 C42 52.5(16)
C44 C45' C42 69(2)
C44 C45' C45 143(3)
C42 C45' C45 74(2)

loop_
_geom_bond_atom_site_label_1
_geom_bond_atom_site_label_2
_geom_bond_distance
Nb1 N2 1.974(5)
Nb1 N1 2.005(5)
Nb1 N3 2.009(6)
Nb1 O1 2.185(4)
Nb1 P1 2.4643(19)
Nb1 C41 2.666(7)
P1 C41 1.761(7)
N1 C11 1.425(8)
N1 C17 1.480(8)
O1 C41 1.292(8)
N2 C21 1.447(8)
N2 C27 1.471(9)
N3 C31 1.437(9)
N3 C37 1.489(8)
C11 C12 1.400(10)
C11 C16 1.394(9)
C12 C13 1.383(9)
C13 C14 1.371(10)
C13 C131 1.529(12)
C14 C15 1.379(12)
C15 C16 1.409(10)
C15 C151 1.511(11)
C17 C18 1.562(9)
C18 C110 1.500(11)
C18 C19 1.545(10)
C18 C111 1.540(10)
C21 C26 1.389(9)
C21 C22 1.376(9)
C22 C23 1.388(10)
C23 C24 1.385(10)
C23 C231 1.534(11)
C24 C25 1.388(11)
C25 C26 1.385(10)
C25 C251 1.517(10)
C27 C28 1.525(10)
C28 C29 1.526(11)
C28 C211 1.524(10)
C28 C210 1.530(12)
C31 C36 1.380(10)
C31 C32 1.401(10)
C32 C33 1.397(10)
C33 C34 1.371(13)
C33 C331 1.500(11)
C34 C35 1.374(12)
C35 C36 1.398(11)
C35 C351 1.525(13)
C37 C38 1.562(11)
C38 C311 1.515(13)
C38 C310 1.530(15)
C38 C39 1.556(12)
C41 C42 1.522(10)
C42 C45' 1.36(3)
C42 C44 1.493(19)
C42 C43 1.455(12)
C42 C45 1.65(2)
C42 C44' 1.94(5)
C44 C45' 1.28(5)
C44 C44' 1.38(5)
C45 C45' 1.37(5)
